data_1533072
loop_
_publ_author_name
'Rozenberg, K.A.'
'Rastsvetaeva, R.K.'
'Pekov, I.V.'
'Chukanov, N.V.'

_publ_section_title
;
 Crystal structure of the new mineral tsepinite-K
;
_journal_name_full 'Doklady Akad. Nauk'
_journal_page_first 345
_journal_page_last 349
_journal_volume 386
_journal_year 2002
_chemical_formula_sum 'Ba1.51 H24.9 K3.49 Mn0.3 Na1.92 Nb1.44 O66.36 Si16 Ti6.56 Zn0.2'
_chemical_name_systematic
;
Na1.92 (K2.58 (H3 O)1.36) (Ba1.51 K0.91) (Mn0.3 Zn0.2 (H2 O)) (Ti6.56 Nb1.44) 
(O5.18 (O H)2.82) (Si4 O12)4 (H2 O)8
;
_space_group_IT_number 8
_symmetry_space_group_name_Hall 'C -2y'
_symmetry_space_group_name_H-M 'C 1 m 1'
_cell_angle_alpha 90
_cell_angle_beta 116.949
_cell_angle_gamma 90
_cell_formula_units_Z 1
_cell_length_a 14.326
_cell_length_b 13.802
_cell_length_c 7.783
_cell_volume 1371.803
_citation_journal_id_ASTM DAKNEQ
_cod_data_source_file Rozenberg_DAKNEQ_2002_331.cif
_cod_data_source_block H24.9Ba1.51K3.49Mn0.3Na1.92Nb1.44O66.36Si16Ti6.56Zn0.2
_cod_original_formula_sum
;
H24.9 Ba1.51 K3.49 Mn0.3 Na1.92 Nb1.44 O66.36 Si16 Ti6.56 Zn0.2
;
_cod_database_code 1533072

loop_
_symmetry_equiv_pos_as_xyz
x,y,z
x,-y,z
x+1/2,y+1/2,z
x+1/2,-y+1/2,z

loop_
_atom_site_label
_atom_site_type_symbol
_atom_site_fract_x
_atom_site_fract_y
_atom_site_fract_z
_atom_site_occupancy
_atom_site_U_iso_or_equiv
Nb2 Nb+5 0.2501 0.2484 0.496 0.18 0.0
O8 O-2 0.7307 0.1798 0.267 1 0.0
K1 K+1 0.9162 0 0.6548 0.17 0.0
Na1 Na+1 0.915 0.235 0.004 0.48 0.0
O9 O-2 0.1044 0.2273 0.394 1 0.0
Si4 Si+4 0.6802 0.1105 0.7454 1 0.0
Ti1 Ti+4 0 0.2268 0.5 0.82 0.0
Zn1 Zn+2 -0.001 0 0.504 0.1 0.0
K3 K+1 0.4222 0 0.6961 0.64 0.0
O15 O-2 0.2676 0.1248 0.392 1 0.0
O10 O-2 0.9043 0.2231 0.608 1 0.0
O14 O-2 0.5844 0.1772 0.691 1 0.0
Nb1 Nb+5 0 0.2268 0.5 0.18 0.0
Ba1 Ba+2 0.9162 0 0.6548 0.47 0.0
Si1 Si+4 0.2087 0.1112 0.7992 1 0.0
O7 O-2 0.2747 0.185 0.738 1 0.0
Ti2 Ti+4 0.2501 0.2484 0.496 0.82 0.0
O2 O-2 0.0896 0 0.3391 0.25 0.0
O18 O-2 0.636 0 0.728 1 0.0
O11 O-2 0.249 0 0.774 1 0.0
K4 K+1 0.5817 0 0.297 0.65 0.0
O20 O-2 0.9192 0.1155 0.332 1 0.0
O17 O-2 0.366 0 0.272 1 0.0
O1 O-2 0.9162 0 0.6548 0.25 0.0
O6 O-2 0.7656 0.1291 0.975 1 0.0
O21 O-2 -0.004 0.338 -0.0287 1 0.0
Mn1 Mn+5 -0.001 0 0.504 0.15 0.0
K2 K+1 0.0896 0 0.3391 0.285 0.0
O19 O-2 0.0841 0.1188 0.676 1 0.0
Si2 Si+4 0.7928 0.109 0.1929 1 0.0
Si3 Si+4 0.3197 0.1114 0.2442 1 0.0
O5 O-2 0.2332 0.1254 0.027 1 0.0
O22 O-2 0.015 0.116 0.01 1 0.0
O3 O-2 0.436 0.027 0.75 0.16 0.0
O13 O-2 0.425 0.1837 0.3 1 0.0
O16 O-2 0.74 0.126 0.623 1 0.0
O12 O-2 0.755 0 0.206 1 0.0
Ba2 Ba+2 0.0896 0 0.3391 0.285 0.0
O4 O-2 0.574 0.049 0.277 0.18 0.0
